data_7064219
loop_
_publ_author_name
'MacDougall, Phillip'
'Zeng, Mich Wenshi'
'Wang, Jin'
'Ho, Peter Cheng-Wei'
'Vargas-Baca, Ignacio'

_publ_section_title
;
 From Fluorine Chemistry to Noncovalent Interactions: Celebrating Prof.
 Giuseppe Resnati
;
_journal_name_full 'New Journal of Chemistry'
_journal_paper_doi 10.1039/D5NJ03688G
_journal_year 2026
_chemical_formula_moiety 'C40 H36 I4 N4 O4 Te4'
_chemical_formula_sum 'C40 H36 I4 N4 O4 Te4'
_chemical_formula_weight 1654.73
_chemical_name_systematic 1,1-di-iodo-3-methyl-5-phenyl-1,2-tellurazole-2-oxide
_chemical_properties_physical
Air-sensitive,Moisture-sensitive,Hygroscopic,Oxygen-sensitive,Light-sensitive,Photo-sensitive
_space_group_crystal_system monoclinic
_space_group_IT_number 14
_space_group_name_Hall '-P 2yn'
_space_group_name_H-M_alt 'P 1 21/n 1'
_atom_sites_solution_hydrogens geom
_atom_sites_solution_primary dual
_audit_creation_date 2025-09-15
_audit_creation_method
;
Olex2 1.5
(compiled 2025.07.13 svn.rb7424aed for OlexSys, GUI svn.r7314)
;
_audit_update_record
;
2025-09-16 deposited with the CCDC.	2025-12-08 downloaded from the CCDC.
;
_cell_angle_alpha 90
_cell_angle_beta 114.888(2)
_cell_angle_gamma 90
_cell_formula_units_Z 4
_cell_length_a 14.2144(9)
_cell_length_b 22.4896(13)
_cell_length_c 16.3097(8)
_cell_measurement_reflns_used 9825
_cell_measurement_temperature 100.00
_cell_measurement_theta_max 31.15
_cell_measurement_theta_min 2.40
_cell_volume 4729.6(5)
_computing_cell_refinement 'SAINT V8.40B (Bruker, 2016)'
_computing_data_reduction 'SAINT V8.40B (Bruker, 2016)'
_computing_molecular_graphics 'Olex2 1.5 (Dolomanov et al., 2009)'
_computing_publication_material 'Olex2 1.5 (Dolomanov et al., 2009)'
_computing_structure_refinement 'SHELXL 2019/3 (Sheldrick, 2015)'
_computing_structure_solution 'SHELXT 2018/2 (Sheldrick, 2018)'
_diffrn_ambient_temperature 100.00
_diffrn_measured_fraction_theta_full 0.996
_diffrn_measured_fraction_theta_max 0.994
_diffrn_measurement_device_type 'Bruker APEX-II CCD'
_diffrn_measurement_method '\f and \w scans'
_diffrn_radiation_type MoK\a
_diffrn_radiation_wavelength 0.71073
_diffrn_reflns_av_R_equivalents 0.0672
_diffrn_reflns_av_unetI/netI 0.0229
_diffrn_reflns_Laue_measured_fraction_full 0.996
_diffrn_reflns_Laue_measured_fraction_max 0.994
_diffrn_reflns_limit_h_max 20
_diffrn_reflns_limit_h_min -20
_diffrn_reflns_limit_k_max 32
_diffrn_reflns_limit_k_min -32
_diffrn_reflns_limit_l_max 23
_diffrn_reflns_limit_l_min -23
_diffrn_reflns_number 301548
_diffrn_reflns_point_group_measured_fraction_full 0.996
_diffrn_reflns_point_group_measured_fraction_max 0.994
_diffrn_reflns_theta_full 25.242
_diffrn_reflns_theta_max 31.230
_diffrn_reflns_theta_min 1.648
_diffrn_source_current 1.4
_diffrn_source_power 0.07
_diffrn_source_voltage 50.0
_diffrn_standards_number 0
_exptl_absorpt_coefficient_mu 5.096
_exptl_absorpt_correction_T_max 0.7462
_exptl_absorpt_correction_T_min 0.5313
_exptl_absorpt_correction_type multi-scan
_exptl_absorpt_process_details
;
SADABS-2016/2 (Bruker,2016/2) was used for absorption correction.
wR2(int) was 0.1212 before and 0.0696 after correction.
The Ratio of minimum to maximum transmission is 0.7120.
The \l/2 correction factor is Not present.
;
_exptl_crystal_colour red
_exptl_crystal_colour_primary red
_exptl_crystal_density_diffrn 2.324
_exptl_crystal_description plate
_exptl_crystal_F_000 3024
_exptl_crystal_preparation
'6.7 mg 3-methyl-5-phenyl-1,2-tellurazole-2-oxide was dissolved in 3mL CCl4 and placed in a test tube in a sealed container under N2 (g) with I2(s) surrounding the test tube.'
_exptl_crystal_recrystallization_method
'As the I2 (g) diffused throughout the container the solution darkened and dark red prismatic crystals grew at the interface of the CCl4.'
_exptl_crystal_size_max 0.15
_exptl_crystal_size_mid 0.06
_exptl_crystal_size_min 0.01
_refine_diff_density_max 4.389
_refine_diff_density_min -2.508
_refine_diff_density_rms 0.222
_refine_ls_extinction_method none
_refine_ls_goodness_of_fit_ref 1.179
_refine_ls_hydrogen_treatment constr
_refine_ls_matrix_type full
_refine_ls_number_parameters 509
_refine_ls_number_reflns 15308
_refine_ls_number_restraints 0
_refine_ls_restrained_S_all 1.179
_refine_ls_R_factor_all 0.0476
_refine_ls_R_factor_gt 0.0397
_refine_ls_shift/su_max 0.001
_refine_ls_shift/su_mean 0.000
_refine_ls_structure_factor_coef Fsqd
_refine_ls_weighting_details 'w=1/[\s^2^(Fo^2^)+61.9090P] where P=(Fo^2^+2Fc^2^)/3'
_refine_ls_weighting_scheme calc
_refine_ls_wR_factor_gt 0.0899
_refine_ls_wR_factor_ref 0.0956
_reflns_Friedel_coverage 0.000
_reflns_number_gt 13664
_reflns_number_total 15308
_reflns_threshold_expression 'I > 2\s(I)'
_cod_data_source_file d5nj03688g2.cif
_cod_data_source_block mo_pm6_11_ccl4_0m
_cod_database_code 7064219
_shelx_shelxl_version_number 2019/3
_shelx_space_group_comment
;
The symmetry employed for this shelxl refinement is uniquely defined
by the following loop, which should always be used as a source of
symmetry information in preference to the above space-group names.
They are only intended as comments.
;
_shelx_estimated_absorpt_t_max 0.951
_shelx_estimated_absorpt_t_min 0.515
_olex2_refinement_description
;
1. Fixed Uiso
 At 1.2 times of:
  All C(H) groups
 At 1.5 times of:
  All C(H,H,H) groups
2.a Aromatic/amide H refined with riding coordinates:
 C2(H2), C6(H6), C7(H7), C8(H8), C9(H9), C10(H10), C12(H12), C16(H16),
 C17(H17), C18(H18), C19(H19), C20(H20), C22(H22), C26(H26), C27(H27), C28(H28),
  C29(H29), C30(H30), C32(H32), C36(H36), C37(H37), C38(H38), C39(H39), C40(H40)
2.b Idealised Me refined as rotating group:
 C4(H4A,H4B,H4C), C14(H14A,H14B,H14C), C24(H24A,H24B,H24C), C34(H34A,H34B,H34C)
;
_olex2_exptl_crystal_mounting_method
'Suitable crystals were selected and mounted on nylon loops (Hampton, California) or MiTeGen micromounts (Ithaca, New York) with Paratone-N oil on a Bruker APEX-II CCD diffractometer. The crystals were kept at 100.00 K during data collection.'
_olex2_submission_original_sample_id PM6_11
_olex2_submission_special_instructions 'No special instructions were received'

loop_
_space_group_symop_operation_xyz
'x, y, z'
'-x+1/2, y+1/2, -z+1/2'
'-x, -y, -z'
'x-1/2, -y-1/2, z-1/2'

loop_
_atom_site_label
_atom_site_type_symbol
_atom_site_fract_x
_atom_site_fract_y
_atom_site_fract_z
_atom_site_U_iso_or_equiv
_atom_site_adp_type
_atom_site_occupancy
_atom_site_site_symmetry_order
_atom_site_calc_flag
_atom_site_refinement_flags_posn
_atom_site_refinement_flags_adp
_atom_site_refinement_flags_occupancy
_atom_site_disorder_assembly
_atom_site_disorder_group
I1 I 0.22279(3) 0.38180(2) 0.07002(2) 0.02832(8) Uani 1 1 d . . . . .
I2 I 0.36732(3) 0.40548(2) 0.45697(2) 0.02675(8) Uani 1 1 d . . . . .
I3 I 0.58534(3) 0.30947(2) 0.12250(2) 0.02455(7) Uani 1 1 d . . . . .
I4 I 0.72750(4) 0.47237(2) 0.42474(3) 0.03025(9) Uani 1 1 d . . . . .
Te1 Te 0.29985(2) 0.39964(2) 0.26480(2) 0.01584(6) Uani 1 1 d . . . . .
Te2 Te 0.48190(3) 0.27303(2) 0.31463(2) 0.01677(6) Uani 1 1 d . . . . .
Te3 Te 0.65724(2) 0.38937(2) 0.27661(2) 0.01519(6) Uani 1 1 d . . . . .
Te4 Te 0.44409(3) 0.49801(2) 0.16885(2) 0.01727(6) Uani 1 1 d . . . . .
O1 O 0.3159(3) 0.25246(17) 0.2701(3) 0.0219(7) Uani 1 1 d . . . . .
O2 O 0.7170(3) 0.31668(17) 0.3655(3) 0.0189(7) Uani 1 1 d . . . . .
O3 O 0.5566(3) 0.48716(18) 0.1119(3) 0.0220(7) Uani 1 1 d . . . . .
O4 O 0.2765(3) 0.49203(17) 0.2518(3) 0.0221(7) Uani 1 1 d . . . . .
N1 N 0.2590(3) 0.30037(19) 0.2691(3) 0.0178(8) Uani 1 1 d . . . . .
N2 N 0.6470(3) 0.29554(18) 0.3960(3) 0.0172(8) Uani 1 1 d . . . . .
N3 N 0.6442(3) 0.46185(19) 0.1710(3) 0.0167(7) Uani 1 1 d . . . . .
N4 N 0.3605(3) 0.52153(18) 0.2527(3) 0.0158(7) Uani 1 1 d . . . . .
C1 C 0.1446(4) 0.4004(2) 0.2514(4) 0.0199(9) Uani 1 1 d . . . . .
C2 C 0.1066(4) 0.3466(2) 0.2562(4) 0.0213(10) Uani 1 1 d . . . . .
H2 H 0.038766 0.343574 0.253683 0.026 Uiso 1 1 calc R U . . .
C3 C 0.1672(4) 0.2924(2) 0.2653(4) 0.0199(9) Uani 1 1 d . . . . .
C4 C 0.1250(5) 0.2323(3) 0.2670(4) 0.0274(12) Uani 1 1 d . . . . .
H4A H 0.133909 0.207025 0.221905 0.041 Uiso 1 1 calc R U . . .
H4B H 0.051009 0.235457 0.253105 0.041 Uiso 1 1 calc R U . . .
H4C H 0.162038 0.214817 0.327185 0.041 Uiso 1 1 calc R U . . .
C5 C 0.0913(4) 0.4579(3) 0.2413(4) 0.0257(11) Uani 1 1 d . . . . .
C6 C 0.0373(5) 0.4826(4) 0.1549(6) 0.0407(17) Uani 1 1 d . . . . .
H6 H 0.031119 0.461218 0.102635 0.049 Uiso 1 1 calc R U . . .
C7 C -0.0068(6) 0.5385(4) 0.1468(7) 0.055(3) Uani 1 1 d . . . . .
H7 H -0.042175 0.555710 0.088531 0.066 Uiso 1 1 calc R U . . .
C8 C -0.0003(6) 0.5692(4) 0.2210(8) 0.059(3) Uani 1 1 d . . . . .
H8 H -0.031883 0.607250 0.213707 0.071 Uiso 1 1 calc R U . . .
C9 C 0.0518(6) 0.5458(3) 0.3067(7) 0.049(2) Uani 1 1 d . . . . .
H9 H 0.055504 0.567322 0.358101 0.059 Uiso 1 1 calc R U . . .
C10 C 0.0991(5) 0.4898(3) 0.3172(5) 0.0315(13) Uani 1 1 d . . . . .
H10 H 0.136403 0.473618 0.375922 0.038 Uiso 1 1 calc R U . . .
C11 C 0.5079(4) 0.2496(2) 0.4473(4) 0.0206(10) Uani 1 1 d . . . . .
C12 C 0.6043(4) 0.2618(2) 0.5092(4) 0.0217(10) Uani 1 1 d . . . . .
H12 H 0.622098 0.253661 0.571097 0.026 Uiso 1 1 calc R U . . .
C13 C 0.6806(4) 0.2869(2) 0.4834(3) 0.0191(9) Uani 1 1 d . . . . .
C14 C 0.7899(5) 0.3003(3) 0.5482(4) 0.0282(12) Uani 1 1 d . . . . .
H14A H 0.837550 0.275037 0.534321 0.042 Uiso 1 1 calc R U . . .
H14B H 0.798550 0.292358 0.610054 0.042 Uiso 1 1 calc R U . . .
H14C H 0.805283 0.342173 0.542659 0.042 Uiso 1 1 calc R U . . .
C15 C 0.4303(4) 0.2172(2) 0.4673(4) 0.0215(10) Uani 1 1 d . . . . .
C16 C 0.3867(5) 0.1648(3) 0.4236(5) 0.0302(12) Uani 1 1 d . . . . .
H16 H 0.403256 0.150692 0.376333 0.036 Uiso 1 1 calc R U . . .
C17 C 0.3187(6) 0.1321(3) 0.4479(6) 0.0392(16) Uani 1 1 d . . . . .
H17 H 0.290711 0.095629 0.418475 0.047 Uiso 1 1 calc R U . . .
C18 C 0.2922(6) 0.1537(3) 0.5160(5) 0.0387(16) Uani 1 1 d . . . . .
H18 H 0.244491 0.132299 0.531707 0.046 Uiso 1 1 calc R U . . .
C19 C 0.3350(5) 0.2057(3) 0.5600(5) 0.0363(15) Uani 1 1 d . . . . .
H19 H 0.317829 0.219748 0.606875 0.044 Uiso 1 1 calc R U . . .
C20 C 0.4036(5) 0.2381(3) 0.5363(4) 0.0273(11) Uani 1 1 d . . . . .
H20 H 0.432283 0.274227 0.566668 0.033 Uiso 1 1 calc R U . . .
C21 C 0.8081(4) 0.3947(2) 0.2802(3) 0.0179(9) Uani 1 1 d . . . . .
C22 C 0.8154(4) 0.4345(2) 0.2220(4) 0.0206(9) Uani 1 1 d . . . . .
H22 H 0.881398 0.441089 0.221901 0.025 Uiso 1 1 calc R U . . .
C23 C 0.7278(4) 0.4680(2) 0.1596(3) 0.0193(9) Uani 1 1 d . . . . .
C24 C 0.7337(5) 0.5062(3) 0.0870(4) 0.0286(12) Uani 1 1 d . . . . .
H24A H 0.764279 0.483361 0.053092 0.043 Uiso 1 1 calc R U . . .
H24B H 0.776930 0.541022 0.114355 0.043 Uiso 1 1 calc R U . . .
H24C H 0.663822 0.519138 0.046020 0.043 Uiso 1 1 calc R U . . .
C25 C 0.9001(4) 0.3643(2) 0.3492(4) 0.0208(9) Uani 1 1 d . . . . .
C26 C 0.9126(4) 0.3032(2) 0.3485(4) 0.0224(10) Uani 1 1 d . . . . .
H26 H 0.858424 0.278935 0.307577 0.027 Uiso 1 1 calc R U . . .
C27 C 1.0054(5) 0.2777(3) 0.4085(4) 0.0279(12) Uani 1 1 d . . . . .
H27 H 1.014324 0.235836 0.409067 0.033 Uiso 1 1 calc R U . . .
C28 C 1.0846(5) 0.3131(3) 0.4672(5) 0.0364(15) Uani 1 1 d . . . . .
H28 H 1.148627 0.295546 0.506239 0.044 Uiso 1 1 calc R U . . .
C29 C 1.0711(5) 0.3738(3) 0.4695(5) 0.0382(15) Uani 1 1 d . . . . .
H29 H 1.125231 0.397815 0.511031 0.046 Uiso 1 1 calc R U . . .
C30 C 0.9786(5) 0.3997(3) 0.4111(4) 0.0291(12) Uani 1 1 d . . . . .
H30 H 0.968722 0.441383 0.413079 0.035 Uiso 1 1 calc R U . . .
C31 C 0.5192(4) 0.5751(2) 0.2376(4) 0.0187(9) Uani 1 1 d . . . . .
C32 C 0.4813(4) 0.5963(2) 0.2957(4) 0.0201(9) Uani 1 1 d . . . . .
H32 H 0.511528 0.630648 0.330713 0.024 Uiso 1 1 calc R U . . .
C33 C 0.3958(4) 0.5673(2) 0.3048(3) 0.0190(9) Uani 1 1 d . . . . .
C34 C 0.3464(5) 0.5879(3) 0.3641(4) 0.0280(11) Uani 1 1 d . . . . .
H34A H 0.274240 0.599119 0.326731 0.042 Uiso 1 1 calc R U . . .
H34B H 0.384227 0.622437 0.399211 0.042 Uiso 1 1 calc R U . . .
H34C H 0.348151 0.555805 0.405280 0.042 Uiso 1 1 calc R U . . .
C35 C 0.6008(4) 0.6056(2) 0.2198(4) 0.0201(9) Uani 1 1 d . . . . .
C36 C 0.5874(5) 0.6190(2) 0.1324(4) 0.0243(10) Uani 1 1 d . . . . .
H36 H 0.526650 0.605935 0.082488 0.029 Uiso 1 1 calc R U . . .
C37 C 0.6621(5) 0.6514(3) 0.1174(4) 0.0291(12) Uani 1 1 d . . . . .
H37 H 0.651522 0.661264 0.057465 0.035 Uiso 1 1 calc R U . . .
C38 C 0.7516(5) 0.6691(3) 0.1895(5) 0.0309(13) Uani 1 1 d . . . . .
H38 H 0.803431 0.690453 0.179508 0.037 Uiso 1 1 calc R U . . .
C39 C 0.7655(5) 0.6555(3) 0.2767(5) 0.0340(14) Uani 1 1 d . . . . .
H39 H 0.826979 0.667926 0.326407 0.041 Uiso 1 1 calc R U . . .
C40 C 0.6908(5) 0.6242(3) 0.2923(4) 0.0270(11) Uani 1 1 d . . . . .
H40 H 0.701083 0.615297 0.352422 0.032 Uiso 1 1 calc R U . . .

loop_
_atom_site_aniso_label
_atom_site_aniso_U_11
_atom_site_aniso_U_22
_atom_site_aniso_U_33
_atom_site_aniso_U_23
_atom_site_aniso_U_13
_atom_site_aniso_U_12
I1 0.0369(2) 0.02966(18) 0.01914(15) -0.00160(13) 0.01250(14) -0.01208(15)
I2 0.02961(18) 0.02852(18) 0.01796(15) -0.00214(13) 0.00594(13) 0.00584(14)
I3 0.02715(17) 0.02393(16) 0.02261(16) -0.00643(12) 0.01052(13) -0.00455(13)
I4 0.0488(2) 0.02123(16) 0.02159(16) -0.00446(13) 0.01563(16) 0.00140(16)
Te1 0.01494(13) 0.01529(13) 0.01855(14) 0.00003(10) 0.00826(11) -0.00215(10)
Te2 0.01930(14) 0.01459(13) 0.02039(14) 0.00018(11) 0.01223(12) -0.00032(11)
Te3 0.01694(13) 0.01455(13) 0.01678(13) 0.00037(10) 0.00975(11) -0.00025(10)
Te4 0.01621(14) 0.01557(14) 0.01978(14) -0.00022(11) 0.00734(11) -0.00225(11)
O1 0.0237(18) 0.0162(16) 0.030(2) -0.0033(14) 0.0150(16) -0.0024(14)
O2 0.0170(16) 0.0197(17) 0.0231(17) 0.0047(13) 0.0115(14) 0.0022(13)
O3 0.0229(18) 0.0222(18) 0.0199(17) 0.0025(14) 0.0080(15) 0.0042(14)
O4 0.0174(17) 0.0177(17) 0.035(2) 0.0024(15) 0.0149(16) -0.0020(13)
N1 0.021(2) 0.0163(18) 0.0188(19) -0.0012(15) 0.0107(16) -0.0025(15)
N2 0.0171(18) 0.0135(18) 0.024(2) 0.0025(15) 0.0116(16) 0.0009(14)
N3 0.0193(19) 0.0147(18) 0.0155(18) 0.0024(14) 0.0066(15) 0.0017(15)
N4 0.0135(17) 0.0107(16) 0.0207(19) 0.0016(14) 0.0048(15) -0.0016(13)
C1 0.016(2) 0.022(2) 0.022(2) 0.0024(18) 0.0076(18) -0.0011(18)
C2 0.018(2) 0.024(2) 0.023(2) 0.0009(19) 0.0092(19) -0.0040(19)
C3 0.019(2) 0.020(2) 0.021(2) -0.0029(18) 0.0091(19) -0.0053(18)
C4 0.030(3) 0.022(2) 0.040(3) -0.006(2) 0.024(3) -0.007(2)
C5 0.016(2) 0.024(3) 0.042(3) 0.012(2) 0.017(2) 0.0015(19)
C6 0.025(3) 0.046(4) 0.053(4) 0.028(3) 0.017(3) 0.008(3)
C7 0.033(4) 0.047(5) 0.085(7) 0.044(5) 0.023(4) 0.014(3)
C8 0.033(4) 0.027(3) 0.121(9) 0.024(5) 0.036(5) 0.013(3)
C9 0.028(3) 0.025(3) 0.096(7) -0.009(4) 0.028(4) 0.000(3)
C10 0.021(3) 0.023(3) 0.048(4) -0.002(2) 0.012(3) 0.000(2)
C11 0.023(2) 0.020(2) 0.026(2) 0.0054(19) 0.017(2) 0.0054(18)
C12 0.029(3) 0.019(2) 0.022(2) 0.0073(18) 0.015(2) 0.0067(19)
C13 0.024(2) 0.014(2) 0.020(2) 0.0043(17) 0.0114(19) 0.0057(18)
C14 0.024(3) 0.035(3) 0.024(3) 0.004(2) 0.008(2) 0.002(2)
C15 0.026(2) 0.019(2) 0.026(2) 0.0038(19) 0.017(2) 0.0018(19)
C16 0.036(3) 0.022(3) 0.043(3) 0.001(2) 0.028(3) -0.003(2)
C17 0.044(4) 0.024(3) 0.057(4) 0.008(3) 0.029(4) -0.006(3)
C18 0.035(3) 0.037(4) 0.052(4) 0.022(3) 0.027(3) 0.003(3)
C19 0.034(3) 0.044(4) 0.041(4) 0.016(3) 0.026(3) 0.007(3)
C20 0.034(3) 0.028(3) 0.029(3) 0.007(2) 0.022(2) 0.004(2)
C21 0.015(2) 0.021(2) 0.019(2) -0.0014(17) 0.0077(17) -0.0025(17)
C22 0.020(2) 0.022(2) 0.020(2) 0.0002(18) 0.0090(19) -0.0011(19)
C23 0.021(2) 0.022(2) 0.016(2) -0.0001(17) 0.0085(18) -0.0043(18)
C24 0.028(3) 0.032(3) 0.031(3) 0.010(2) 0.018(2) 0.003(2)
C25 0.018(2) 0.025(2) 0.023(2) 0.0023(19) 0.0116(19) -0.0019(19)
C26 0.023(2) 0.021(2) 0.027(3) 0.0027(19) 0.015(2) -0.0025(19)
C27 0.024(3) 0.029(3) 0.033(3) 0.012(2) 0.014(2) 0.004(2)
C28 0.025(3) 0.038(4) 0.041(4) 0.016(3) 0.010(3) 0.006(3)
C29 0.027(3) 0.041(4) 0.036(3) 0.009(3) 0.003(3) -0.004(3)
C30 0.025(3) 0.028(3) 0.028(3) 0.004(2) 0.006(2) -0.002(2)
C31 0.018(2) 0.014(2) 0.023(2) 0.0019(17) 0.0071(18) -0.0026(17)
C32 0.022(2) 0.015(2) 0.024(2) -0.0003(18) 0.0104(19) -0.0007(18)
C33 0.020(2) 0.016(2) 0.020(2) 0.0024(17) 0.0077(18) 0.0021(17)
C34 0.029(3) 0.027(3) 0.033(3) -0.005(2) 0.018(2) -0.003(2)
C35 0.020(2) 0.014(2) 0.027(2) 0.0004(18) 0.010(2) -0.0019(17)
C36 0.029(3) 0.018(2) 0.026(3) 0.0034(19) 0.011(2) 0.000(2)
C37 0.037(3) 0.023(3) 0.036(3) 0.005(2) 0.023(3) -0.002(2)
C38 0.028(3) 0.019(2) 0.052(4) 0.005(2) 0.023(3) -0.001(2)
C39 0.028(3) 0.024(3) 0.046(4) 0.003(3) 0.012(3) -0.010(2)
C40 0.025(3) 0.027(3) 0.028(3) 0.002(2) 0.011(2) -0.005(2)

loop_
_atom_type_symbol
_atom_type_description
_atom_type_scat_dispersion_real
_atom_type_scat_dispersion_imag
_atom_type_scat_source
C C 0.0033 0.0016 'International Tables Vol C Tables 4.2.6.8 and 6.1.1.4'
H H 0.0000 0.0000 'International Tables Vol C Tables 4.2.6.8 and 6.1.1.4'
I I -0.4742 1.8119 'International Tables Vol C Tables 4.2.6.8 and 6.1.1.4'
N N 0.0061 0.0033 'International Tables Vol C Tables 4.2.6.8 and 6.1.1.4'
O O 0.0106 0.0060 'International Tables Vol C Tables 4.2.6.8 and 6.1.1.4'
Te Te -0.5308 1.6751 'International Tables Vol C Tables 4.2.6.8 and 6.1.1.4'

loop_
_geom_angle_atom_site_label_1
_geom_angle_atom_site_label_2
_geom_angle_atom_site_label_3
_geom_angle
_geom_angle_site_symmetry_1
_geom_angle_site_symmetry_3
_geom_angle_publ_flag
I2 Te1 I1 174.199(17) . . ?
O4 Te1 I1 93.15(12) . . ?
O4 Te1 I2 91.78(12) . . ?
O4 Te1 N1 157.80(15) . . ?
O4 Te1 C1 82.43(18) . . ?
N1 Te1 I1 85.20(11) . . ?
N1 Te1 I2 89.08(11) . . ?
C1 Te1 I1 89.49(14) . . ?
C1 Te1 I2 88.14(14) . . ?
C1 Te1 N1 75.42(18) . . ?
O1 Te2 N2 164.17(15) . . ?
C11 Te2 O1 89.23(18) . . ?
C11 Te2 N2 75.96(19) . . ?
I4 Te3 I3 177.797(16) . . ?
O2 Te3 I3 90.50(11) . . ?
O2 Te3 I4 91.62(11) . . ?
O2 Te3 N3 159.45(14) . . ?
O2 Te3 C21 85.10(17) . . ?
N3 Te3 I3 84.45(11) . . ?
N3 Te3 I4 93.35(11) . . ?
C21 Te3 I3 92.41(14) . . ?
C21 Te3 I4 87.19(14) . . ?
C21 Te3 N3 75.26(18) . . ?
O3 Te4 N4 165.97(15) . . ?
C31 Te4 O3 91.20(18) . . ?
C31 Te4 N4 75.97(18) . . ?
N1 O1 Te2 113.0(3) . . ?
N2 O2 Te3 111.9(3) . . ?
N3 O3 Te4 111.6(3) . . ?
N4 O4 Te1 112.4(3) . . ?
O1 N1 Te1 128.0(3) . . ?
C3 N1 Te1 113.1(4) . . ?
C3 N1 O1 118.7(4) . . ?
O2 N2 Te2 127.6(3) . . ?
C13 N2 Te2 115.3(3) . . ?
C13 N2 O2 117.2(4) . . ?
O3 N3 Te3 126.3(3) . . ?
C23 N3 Te3 113.2(3) . . ?
C23 N3 O3 119.1(4) . . ?
O4 N4 Te4 124.9(3) . . ?
C33 N4 Te4 115.7(3) . . ?
C33 N4 O4 119.4(4) . . ?
C2 C1 Te1 114.4(4) . . ?
C2 C1 C5 126.7(5) . . ?
C5 C1 Te1 118.8(4) . . ?
C1 C2 H2 119.2 . . ?
C1 C2 C3 121.5(5) . . ?
C3 C2 H2 119.2 . . ?
N1 C3 C2 115.4(5) . . ?
N1 C3 C4 122.2(5) . . ?
C2 C3 C4 122.3(5) . . ?
C3 C4 H4A 109.5 . . ?
C3 C4 H4B 109.5 . . ?
C3 C4 H4C 109.5 . . ?
H4A C4 H4B 109.5 . . ?
H4A C4 H4C 109.5 . . ?
H4B C4 H4C 109.5 . . ?
C6 C5 C1 119.8(6) . . ?
C10 C5 C1 120.5(5) . . ?
C10 C5 C6 119.6(6) . . ?
C5 C6 H6 120.4 . . ?
C7 C6 C5 119.2(9) . . ?
C7 C6 H6 120.4 . . ?
C6 C7 H7 119.5 . . ?
C8 C7 C6 121.0(8) . . ?
C8 C7 H7 119.5 . . ?
C7 C8 H8 119.6 . . ?
C7 C8 C9 120.9(7) . . ?
C9 C8 H8 119.6 . . ?
C8 C9 H9 120.3 . . ?
C8 C9 C10 119.4(9) . . ?
C10 C9 H9 120.3 . . ?
C5 C10 C9 119.9(7) . . ?
C5 C10 H10 120.1 . . ?
C9 C10 H10 120.1 . . ?
C12 C11 Te2 113.8(4) . . ?
C12 C11 C15 123.9(5) . . ?
C15 C11 Te2 122.0(4) . . ?
C11 C12 H12 119.4 . . ?
C11 C12 C13 121.2(5) . . ?
C13 C12 H12 119.4 . . ?
N2 C13 C12 113.7(5) . . ?
N2 C13 C14 122.2(5) . . ?
C12 C13 C14 124.1(5) . . ?
C13 C14 H14A 109.5 . . ?
C13 C14 H14B 109.5 . . ?
C13 C14 H14C 109.5 . . ?
H14A C14 H14B 109.5 . . ?
H14A C14 H14C 109.5 . . ?
H14B C14 H14C 109.5 . . ?
C16 C15 C11 121.6(5) . . ?
C16 C15 C20 118.9(5) . . ?
C20 C15 C11 119.4(5) . . ?
C15 C16 H16 119.5 . . ?
C15 C16 C17 121.0(6) . . ?
C17 C16 H16 119.5 . . ?
C16 C17 H17 120.2 . . ?
C16 C17 C18 119.5(7) . . ?
C18 C17 H17 120.2 . . ?
C17 C18 H18 120.0 . . ?
C19 C18 C17 120.0(6) . . ?
C19 C18 H18 120.0 . . ?
C18 C19 H19 119.7 . . ?
C18 C19 C20 120.6(6) . . ?
C20 C19 H19 119.7 . . ?
C15 C20 H20 120.0 . . ?
C19 C20 C15 120.0(6) . . ?
C19 C20 H20 120.0 . . ?
C22 C21 Te3 113.3(4) . . ?
C22 C21 C25 122.5(5) . . ?
C25 C21 Te3 123.5(3) . . ?
C21 C22 H22 118.4 . . ?
C21 C22 C23 123.1(5) . . ?
C23 C22 H22 118.4 . . ?
N3 C23 C22 114.6(5) . . ?
N3 C23 C24 122.7(5) . . ?
C22 C23 C24 122.6(5) . . ?
C23 C24 H24A 109.5 . . ?
C23 C24 H24B 109.5 . . ?
C23 C24 H24C 109.5 . . ?
H24A C24 H24B 109.5 . . ?
H24A C24 H24C 109.5 . . ?
H24B C24 H24C 109.5 . . ?
C26 C25 C21 121.6(5) . . ?
C26 C25 C30 120.4(5) . . ?
C30 C25 C21 117.8(5) . . ?
C25 C26 H26 120.4 . . ?
C25 C26 C27 119.2(5) . . ?
C27 C26 H26 120.4 . . ?
C26 C27 H27 119.8 . . ?
C28 C27 C26 120.3(6) . . ?
C28 C27 H27 119.8 . . ?
C27 C28 H28 119.8 . . ?
C27 C28 C29 120.4(6) . . ?
C29 C28 H28 119.8 . . ?
C28 C29 H29 120.1 . . ?
C28 C29 C30 119.9(7) . . ?
C30 C29 H29 120.1 . . ?
C25 C30 H30 120.1 . . ?
C29 C30 C25 119.7(6) . . ?
C29 C30 H30 120.1 . . ?
C32 C31 Te4 113.6(4) . . ?
C32 C31 C35 123.3(5) . . ?
C35 C31 Te4 122.9(4) . . ?
C31 C32 H32 119.5 . . ?
C31 C32 C33 120.9(5) . . ?
C33 C32 H32 119.5 . . ?
N4 C33 C32 113.7(5) . . ?
N4 C33 C34 121.0(5) . . ?
C32 C33 C34 125.2(5) . . ?
C33 C34 H34A 109.5 . . ?
C33 C34 H34B 109.5 . . ?
C33 C34 H34C 109.5 . . ?
H34A C34 H34B 109.5 . . ?
H34A C34 H34C 109.5 . . ?
H34B C34 H34C 109.5 . . ?
C36 C35 C31 121.4(5) . . ?
C36 C35 C40 119.1(5) . . ?
C40 C35 C31 119.4(5) . . ?
C35 C36 H36 119.7 . . ?
C35 C36 C37 120.6(6) . . ?
C37 C36 H36 119.7 . . ?
C36 C37 H37 120.1 . . ?
C38 C37 C36 119.9(6) . . ?
C38 C37 H37 120.1 . . ?
C37 C38 H38 120.2 . . ?
C37 C38 C39 119.7(6) . . ?
C39 C38 H38 120.2 . . ?
C38 C39 H39 119.6 . . ?
C40 C39 C38 120.8(6) . . ?
C40 C39 H39 119.6 . . ?
C35 C40 H40 120.0 . . ?
C39 C40 C35 120.0(6) . . ?
C39 C40 H40 120.0 . . ?

loop_
_geom_bond_atom_site_label_1
_geom_bond_atom_site_label_2
_geom_bond_distance
_geom_bond_site_symmetry_2
_geom_bond_publ_flag
I1 Te1 2.9195(5) . ?
I2 Te1 2.8689(5) . ?
I3 Te3 2.9032(5) . ?
I4 Te3 2.8788(5) . ?
Te1 O4 2.101(4) . ?
Te1 N1 2.315(4) . ?
Te1 C1 2.124(5) . ?
Te2 O1 2.206(4) . ?
Te2 N2 2.214(4) . ?
Te2 C11 2.102(5) . ?
Te3 O2 2.112(4) . ?
Te3 N3 2.321(4) . ?
Te3 C21 2.124(5) . ?
Te4 O3 2.174(4) . ?
Te4 N4 2.220(4) . ?
Te4 C31 2.097(5) . ?
O1 N1 1.343(6) . ?
O2 N2 1.371(5) . ?
O3 N3 1.340(5) . ?
O4 N4 1.360(5) . ?
N1 C3 1.292(7) . ?
N2 C13 1.313(7) . ?
N3 C23 1.285(7) . ?
N4 C33 1.296(6) . ?
C1 C2 1.342(7) . ?
C1 C5 1.472(8) . ?
C2 H2 0.9500 . ?
C2 C3 1.463(8) . ?
C3 C4 1.484(7) . ?
C4 H4A 0.9800 . ?
C4 H4B 0.9800 . ?
C4 H4C 0.9800 . ?
C5 C6 1.404(9) . ?
C5 C10 1.393(9) . ?
C6 H6 0.9500 . ?
C6 C7 1.387(11) . ?
C7 H7 0.9500 . ?
C7 C8 1.362(15) . ?
C8 H8 0.9500 . ?
C8 C9 1.383(14) . ?
C9 H9 0.9500 . ?
C9 C10 1.404(9) . ?
C10 H10 0.9500 . ?
C11 C12 1.344(8) . ?
C11 C15 1.470(7) . ?
C12 H12 0.9500 . ?
C12 C13 1.434(7) . ?
C13 C14 1.496(8) . ?
C14 H14A 0.9800 . ?
C14 H14B 0.9800 . ?
C14 H14C 0.9800 . ?
C15 C16 1.382(8) . ?
C15 C20 1.411(8) . ?
C16 H16 0.9500 . ?
C16 C17 1.397(8) . ?
C17 H17 0.9500 . ?
C17 C18 1.401(11) . ?
C18 H18 0.9500 . ?
C18 C19 1.374(11) . ?
C19 H19 0.9500 . ?
C19 C20 1.394(8) . ?
C20 H20 0.9500 . ?
C21 C22 1.341(7) . ?
C21 C25 1.485(7) . ?
C22 H22 0.9500 . ?
C22 C23 1.445(7) . ?
C23 C24 1.492(7) . ?
C24 H24A 0.9800 . ?
C24 H24B 0.9800 . ?
C24 H24C 0.9800 . ?
C25 C26 1.388(8) . ?
C25 C30 1.396(8) . ?
C26 H26 0.9500 . ?
C26 C27 1.392(8) . ?
C27 H27 0.9500 . ?
C27 C28 1.382(10) . ?
C28 H28 0.9500 . ?
C28 C29 1.382(10) . ?
C29 H29 0.9500 . ?
C29 C30 1.386(9) . ?
C30 H30 0.9500 . ?
C31 C32 1.358(7) . ?
C31 C35 1.477(7) . ?
C32 H32 0.9500 . ?
C32 C33 1.440(7) . ?
C33 C34 1.487(8) . ?
C34 H34A 0.9800 . ?
C34 H34B 0.9800 . ?
C34 H34C 0.9800 . ?
C35 C36 1.389(8) . ?
C35 C40 1.392(8) . ?
C36 H36 0.9500 . ?
C36 C37 1.393(8) . ?
C37 H37 0.9500 . ?
C37 C38 1.379(10) . ?
C38 H38 0.9500 . ?
C38 C39 1.384(10) . ?
C39 H39 0.9500 . ?
C39 C40 1.384(8) . ?
C40 H40 0.9500 . ?

loop_
_geom_torsion_atom_site_label_1
_geom_torsion_atom_site_label_2
_geom_torsion_atom_site_label_3
_geom_torsion_atom_site_label_4
_geom_torsion
_geom_torsion_site_symmetry_1
_geom_torsion_site_symmetry_2
_geom_torsion_site_symmetry_3
_geom_torsion_site_symmetry_4
_geom_torsion_publ_flag
Te1 O4 N4 Te4 49.4(4) . . . . ?
Te1 O4 N4 C33 -131.3(4) . . . . ?
Te1 N1 C3 C2 1.9(6) . . . . ?
Te1 N1 C3 C4 179.9(4) . . . . ?
Te1 C1 C2 C3 -3.0(7) . . . . ?
Te1 C1 C5 C6 87.9(6) . . . . ?
Te1 C1 C5 C10 -88.3(6) . . . . ?
Te2 O1 N1 Te1 20.1(5) . . . . ?
Te2 O1 N1 C3 -163.8(4) . . . . ?
Te2 N2 C13 C12 2.6(6) . . . . ?
Te2 N2 C13 C14 -179.5(4) . . . . ?
Te2 C11 C12 C13 -1.7(7) . . . . ?
Te2 C11 C15 C16 52.4(7) . . . . ?
Te2 C11 C15 C20 -131.2(5) . . . . ?
Te3 O2 N2 Te2 49.1(4) . . . . ?
Te3 O2 N2 C13 -131.5(4) . . . . ?
Te3 N3 C23 C22 -7.5(6) . . . . ?
Te3 N3 C23 C24 172.0(4) . . . . ?
Te3 C21 C22 C23 -3.4(7) . . . . ?
Te3 C21 C25 C26 72.5(6) . . . . ?
Te3 C21 C25 C30 -112.7(5) . . . . ?
Te4 O3 N3 Te3 35.1(4) . . . . ?
Te4 O3 N3 C23 -159.6(4) . . . . ?
Te4 N4 C33 C32 2.5(6) . . . . ?
Te4 N4 C33 C34 179.7(4) . . . . ?
Te4 C31 C32 C33 -1.3(7) . . . . ?
Te4 C31 C35 C36 48.7(7) . . . . ?
Te4 C31 C35 C40 -134.7(5) . . . . ?
O1 N1 C3 C2 -174.7(4) . . . . ?
O1 N1 C3 C4 3.3(8) . . . . ?
O2 N2 C13 C12 -176.9(4) . . . . ?
O2 N2 C13 C14 1.0(7) . . . . ?
O3 N3 C23 C22 -174.6(4) . . . . ?
O3 N3 C23 C24 4.9(8) . . . . ?
O4 N4 C33 C32 -176.9(4) . . . . ?
O4 N4 C33 C34 0.3(7) . . . . ?
C1 C2 C3 N1 0.6(8) . . . . ?
C1 C2 C3 C4 -177.4(5) . . . . ?
C1 C5 C6 C7 -175.8(6) . . . . ?
C1 C5 C10 C9 177.1(6) . . . . ?
C2 C1 C5 C6 -94.5(7) . . . . ?
C2 C1 C5 C10 89.3(8) . . . . ?
C5 C1 C2 C3 179.4(5) . . . . ?
C5 C6 C7 C8 -1.3(11) . . . . ?
C6 C5 C10 C9 0.9(9) . . . . ?
C6 C7 C8 C9 0.8(12) . . . . ?
C7 C8 C9 C10 0.5(12) . . . . ?
C8 C9 C10 C5 -1.4(10) . . . . ?
C10 C5 C6 C7 0.4(9) . . . . ?
C11 C12 C13 N2 -0.7(7) . . . . ?
C11 C12 C13 C14 -178.5(5) . . . . ?
C11 C15 C16 C17 175.3(6) . . . . ?
C11 C15 C20 C19 -175.9(6) . . . . ?
C12 C11 C15 C16 -120.9(7) . . . . ?
C12 C11 C15 C20 55.5(8) . . . . ?
C15 C11 C12 C13 172.0(5) . . . . ?
C15 C16 C17 C18 1.7(11) . . . . ?
C16 C15 C20 C19 0.6(9) . . . . ?
C16 C17 C18 C19 -1.7(11) . . . . ?
C17 C18 C19 C20 1.2(11) . . . . ?
C18 C19 C20 C15 -0.6(10) . . . . ?
C20 C15 C16 C17 -1.1(10) . . . . ?
C21 C22 C23 N3 7.8(8) . . . . ?
C21 C22 C23 C24 -171.7(5) . . . . ?
C21 C25 C26 C27 172.9(5) . . . . ?
C21 C25 C30 C29 -172.2(6) . . . . ?
C22 C21 C25 C26 -117.1(6) . . . . ?
C22 C21 C25 C30 57.7(7) . . . . ?
C25 C21 C22 C23 -174.7(5) . . . . ?
C25 C26 C27 C28 -0.8(9) . . . . ?
C26 C25 C30 C29 2.6(9) . . . . ?
C26 C27 C28 C29 2.5(10) . . . . ?
C27 C28 C29 C30 -1.6(11) . . . . ?
C28 C29 C30 C25 -1.0(11) . . . . ?
C30 C25 C26 C27 -1.7(8) . . . . ?
C31 C32 C33 N4 -0.9(7) . . . . ?
C31 C32 C33 C34 -177.9(5) . . . . ?
C31 C35 C36 C37 175.5(5) . . . . ?
C31 C35 C40 C39 -176.6(6) . . . . ?
C32 C31 C35 C36 -127.1(6) . . . . ?
C32 C31 C35 C40 49.4(8) . . . . ?
C35 C31 C32 C33 174.9(5) . . . . ?
C35 C36 C37 C38 1.7(9) . . . . ?
C36 C35 C40 C39 0.0(9) . . . . ?
C36 C37 C38 C39 -1.3(9) . . . . ?
C37 C38 C39 C40 0.3(10) . . . . ?
C38 C39 C40 C35 0.3(10) . . . . ?
C40 C35 C36 C37 -1.0(8) . . . . ?
